data_7130318
loop_
_publ_author_name
'Zhou, Fuli'
'Collard, Laurent'
'Robeyns, Koen'
'Leyssens, Tom'
'Shemchuk, Oleksii'

_publ_section_title
;
 L-proline, a resolution agent able to target both enantiomers of mandelic
 acid: an exciting case of stoichiometry controlled chiral resolution.
;
_journal_name_full 'Chemical Communications'
_journal_paper_doi 10.1039/D2CC02942A
_journal_year 2022
_chemical_absolute_configuration rm
_chemical_formula_moiety 'C8 H8 O3, C5 H9 N O2'
_chemical_formula_sum 'C13 H17 N O5'
_chemical_formula_weight 267.27
_chemical_name_systematic 'R-mandelic acid , L-proline (1:1)'
_space_group_crystal_system orthorhombic
_space_group_IT_number 19
_space_group_name_Hall 'P 2ac 2ab'
_space_group_name_H-M_alt 'P 21 21 21'
_atom_sites_solution_hydrogens geom
_atom_sites_solution_primary 'dual space'
_audit_creation_method SHELXL-2018/3
_audit_update_record
;
2022-05-23 deposited with the CCDC.	2022-07-05 downloaded from the CCDC.
;
_cell_angle_alpha 90
_cell_angle_beta 90
_cell_angle_gamma 90
_cell_formula_units_Z 4
_cell_length_a 7.8248(5)
_cell_length_b 7.9556(4)
_cell_length_c 20.9680(11)
_cell_measurement_reflns_used 3659
_cell_measurement_temperature 297(2)
_cell_measurement_theta_max 25.6360
_cell_measurement_theta_min 3.2100
_cell_volume 1305.28(13)
_computing_cell_refinement 'CrysAlisPro 1.171.40.16b (Rigaku OD, 2018)'
_computing_data_collection MAR
_computing_data_reduction 'CrysAlisPro 1.171.40.16b (Rigaku OD, 2018)'
_computing_molecular_graphics 'MERCURY (Macrae et al., 2008)'
_computing_publication_material
;

'MERCURY (Macrae et al., 2008), Platon (Spek, 2009)'
;
_computing_structure_refinement 'SHELXL-2018/3 (Sheldrick, 2018)'
_computing_structure_solution 'SHELXT (Sheldrick, 2015)'
_diffrn_ambient_temperature 297(2)
_diffrn_measured_fraction_theta_full 0.995
_diffrn_measured_fraction_theta_max 0.995
_diffrn_measurement_device_type 'MAR345 image plate'
_diffrn_measurement_method
;
'75 images, \D\F 2.5\% '
;
_diffrn_radiation_type MoK\a
_diffrn_radiation_wavelength 0.71073
_diffrn_reflns_av_R_equivalents 0.0326
_diffrn_reflns_av_unetI/netI 0.0242
_diffrn_reflns_Laue_measured_fraction_full 0.995
_diffrn_reflns_Laue_measured_fraction_max 0.995
_diffrn_reflns_limit_h_max 9
_diffrn_reflns_limit_h_min -9
_diffrn_reflns_limit_k_max 9
_diffrn_reflns_limit_k_min -9
_diffrn_reflns_limit_l_max 25
_diffrn_reflns_limit_l_min -25
_diffrn_reflns_number 9519
_diffrn_reflns_point_group_measured_fraction_full 0.997
_diffrn_reflns_point_group_measured_fraction_max 0.997
_diffrn_reflns_theta_full 25.242
_diffrn_reflns_theta_max 26.091
_diffrn_reflns_theta_min 3.214
_diffrn_source 'Incoatec microfocus source'
_exptl_absorpt_coefficient_mu 0.105
_exptl_absorpt_correction_T_max 1.00000
_exptl_absorpt_correction_T_min 0.87502
_exptl_absorpt_correction_type multi-scan
_exptl_absorpt_process_details
;
CrysAlisPro, Agilent Technologies,
Version 1.171.37.35 (release 13-08-2014 CrysAlis171 .NET)
(compiled Aug 13 2014,18:06:01)
Empirical absorption correction using spherical harmonics,
 implemented in SCALE3 ABSPACK scaling algorithm.
;
_exptl_crystal_colour colourless
_exptl_crystal_density_diffrn 1.360
_exptl_crystal_description block
_exptl_crystal_F_000 568
_exptl_crystal_recrystallization_method 'Re-crystallisation from solvent: methanol'
_exptl_crystal_size_max 0.19
_exptl_crystal_size_mid 0.18
_exptl_crystal_size_min 0.15
_refine_diff_density_max 0.166
_refine_diff_density_min -0.204
_refine_diff_density_rms 0.037
_refine_ls_abs_structure_details
;
 Flack x determined using 807 quotients [(I+)-(I-)]/[(I+)+(I-)]
 (Parsons, Flack and Wagner, Acta Cryst. B69 (2013) 249-259).
;
_refine_ls_abs_structure_Flack -0.6(9)
_refine_ls_extinction_method none
_refine_ls_goodness_of_fit_ref 1.092
_refine_ls_hydrogen_treatment constr
_refine_ls_matrix_type full
_refine_ls_number_parameters 174
_refine_ls_number_reflns 2586
_refine_ls_number_restraints 0
_refine_ls_restrained_S_all 1.092
_refine_ls_R_factor_all 0.0535
_refine_ls_R_factor_gt 0.0444
_refine_ls_shift/su_max 0.000
_refine_ls_shift/su_mean 0.000
_refine_ls_structure_factor_coef Fsqd
_refine_ls_weighting_details 'w=1/[\s^2^(Fo^2^)+(0.0445P)^2^+0.5658P] where P=(Fo^2^+2Fc^2^)/3'
_refine_ls_weighting_scheme calc
_refine_ls_wR_factor_gt 0.1134
_refine_ls_wR_factor_ref 0.1205
_reflns_Friedel_coverage 0.710
_reflns_Friedel_fraction_full 1.000
_reflns_Friedel_fraction_max 1.000
_reflns_number_gt 2249
_reflns_number_total 2586
_reflns_threshold_expression 'I > 2\s(I)'
_cod_data_source_file d2cc02942a2.cif
_cod_data_source_block Fuli_RmanLprol_2
_cod_original_cell_volume 1305.28(12)
_cod_database_code 7130318
_shelx_shelxl_version_number 2018/3
_shelx_space_group_comment
;
The symmetry employed for this shelxl refinement is uniquely defined
by the following loop, which should always be used as a source of
symmetry information in preference to the above space-group names.
They are only intended as comments.
;

loop_
_space_group_symop_operation_xyz
'x, y, z'
'-x+1/2, -y, z+1/2'
'-x, y+1/2, -z+1/2'
'x+1/2, -y+1/2, -z'

loop_
_atom_site_label
_atom_site_type_symbol
_atom_site_fract_x
_atom_site_fract_y
_atom_site_fract_z
_atom_site_U_iso_or_equiv
_atom_site_adp_type
_atom_site_occupancy
_atom_site_site_symmetry_order
_atom_site_calc_flag
_atom_site_refinement_flags_posn
_atom_site_refinement_flags_adp
_atom_site_refinement_flags_occupancy
_atom_site_disorder_assembly
_atom_site_disorder_group
N1 N 0.4144(4) 0.0645(3) 0.45956(13) 0.0414(6) Uani 1 1 d . . . . .
H1A H 0.327984 0.081073 0.486447 0.050 Uiso 1 1 calc R U . . .
H1B H 0.511542 0.069883 0.481538 0.050 Uiso 1 1 calc R U . . .
C2 C 0.3979(7) -0.1038(5) 0.4289(2) 0.0701(12) Uani 1 1 d . . . . .
H2A H 0.493444 -0.174931 0.440710 0.084 Uiso 1 1 calc R U . . .
H2B H 0.292918 -0.158033 0.442379 0.084 Uiso 1 1 calc R U . . .
C3 C 0.3962(7) -0.0758(6) 0.3599(2) 0.0739(13) Uani 1 1 d . . . . .
H3A H 0.311539 -0.147477 0.339815 0.089 Uiso 1 1 calc R U . . .
H3B H 0.507232 -0.101742 0.341812 0.089 Uiso 1 1 calc R U . . .
C4 C 0.3535(6) 0.1041(5) 0.34896(19) 0.0602(10) Uani 1 1 d . . . . .
H4A H 0.231509 0.118271 0.342813 0.072 Uiso 1 1 calc R U . . .
H4B H 0.412671 0.146693 0.311647 0.072 Uiso 1 1 calc R U . . .
C5 C 0.4130(4) 0.1962(4) 0.40920(16) 0.0418(7) Uani 1 1 d . . . . .
H5 H 0.529399 0.238423 0.402755 0.050 Uiso 1 1 calc R U . . .
C6 C 0.2965(4) 0.3412(4) 0.42741(16) 0.0418(7) Uani 1 1 d . . . . .
O7 O 0.2048(3) 0.3232(3) 0.47480(12) 0.0544(7) Uani 1 1 d . . . . .
O8 O 0.2977(3) 0.4657(3) 0.39017(12) 0.0522(6) Uani 1 1 d . . . . .
C11 C 0.8843(5) 0.9453(5) 0.39576(17) 0.0486(8) Uani 1 1 d . . . . .
H11 H 0.905772 0.918485 0.438186 0.058 Uiso 1 1 calc R U . . .
C12 C 0.8685(5) 1.1122(5) 0.3776(2) 0.0597(10) Uani 1 1 d . . . . .
H12 H 0.879990 1.197013 0.407841 0.072 Uiso 1 1 calc R U . . .
C13 C 0.8357(6) 1.1526(5) 0.3151(2) 0.0636(11) Uani 1 1 d . . . . .
H13 H 0.823468 1.264449 0.303133 0.076 Uiso 1 1 calc R U . . .
C14 C 0.8214(5) 1.0289(5) 0.27104(19) 0.0589(10) Uani 1 1 d . . . . .
H14 H 0.799694 1.056297 0.228693 0.071 Uiso 1 1 calc R U . . .
C15 C 0.8388(5) 0.8620(5) 0.28854(16) 0.0495(9) Uani 1 1 d . . . . .
H15 H 0.830285 0.778477 0.257663 0.059 Uiso 1 1 calc R U . . .
C16 C 0.8684(4) 0.8182(4) 0.35087(16) 0.0398(7) Uani 1 1 d . . . . .
C17 C 0.8810(5) 0.6354(5) 0.37085(18) 0.0492(9) Uani 1 1 d . . . . .
H17 H 0.921311 0.568709 0.334539 0.059 Uiso 1 1 calc R U . . .
O18 O 0.9948(3) 0.6138(4) 0.42225(14) 0.0684(8) Uani 1 1 d . . . . .
H18 H 1.081201 0.565804 0.409744 0.103 Uiso 1 1 calc R U . . .
C19 C 0.7056(5) 0.5700(4) 0.39153(18) 0.0473(8) Uani 1 1 d . . . . .
O20 O 0.5965(3) 0.5592(3) 0.34375(12) 0.0558(7) Uani 1 1 d . . . . .
H20 H 0.501804 0.534124 0.357517 0.084 Uiso 1 1 calc R U . . .
O21 O 0.6700(3) 0.5329(4) 0.44517(13) 0.0651(8) Uani 1 1 d . . . . .

loop_
_atom_site_aniso_label
_atom_site_aniso_U_11
_atom_site_aniso_U_22
_atom_site_aniso_U_33
_atom_site_aniso_U_23
_atom_site_aniso_U_13
_atom_site_aniso_U_12
N1 0.0395(15) 0.0355(14) 0.0492(15) 0.0021(12) -0.0014(12) 0.0034(11)
C2 0.102(3) 0.0358(18) 0.073(3) -0.0047(18) 0.003(3) 0.003(2)
C3 0.091(3) 0.060(3) 0.070(3) -0.015(2) -0.011(3) 0.004(2)
C4 0.068(3) 0.066(2) 0.0464(19) -0.0028(18) -0.0032(18) 0.016(2)
C5 0.0374(17) 0.0381(16) 0.0499(19) 0.0059(15) 0.0033(14) 0.0048(14)
C6 0.0386(16) 0.0369(16) 0.0498(18) 0.0009(15) -0.0012(15) 0.0029(14)
O7 0.0570(15) 0.0529(15) 0.0533(14) 0.0074(12) 0.0125(12) 0.0179(13)
O8 0.0475(14) 0.0446(13) 0.0644(15) 0.0161(12) 0.0052(12) 0.0094(12)
C11 0.0451(19) 0.057(2) 0.0441(18) -0.0032(17) -0.0002(15) 0.0021(17)
C12 0.057(2) 0.047(2) 0.075(3) -0.0188(19) 0.010(2) -0.0039(18)
C13 0.066(3) 0.042(2) 0.083(3) 0.009(2) 0.017(2) -0.0005(18)
C14 0.063(2) 0.061(2) 0.053(2) 0.0150(19) 0.0076(19) 0.002(2)
C15 0.052(2) 0.053(2) 0.0440(18) -0.0057(16) 0.0060(15) -0.0013(17)
C16 0.0317(16) 0.0407(17) 0.0470(17) -0.0022(15) 0.0058(14) 0.0031(13)
C17 0.0393(18) 0.0446(19) 0.064(2) 0.0044(17) 0.0088(16) 0.0109(16)
O18 0.0431(14) 0.082(2) 0.0795(19) 0.0243(17) 0.0016(14) 0.0202(14)
C19 0.0478(19) 0.0337(17) 0.060(2) 0.0037(17) 0.0031(18) 0.0095(15)
O20 0.0522(15) 0.0567(15) 0.0585(14) 0.0075(13) 0.0025(13) -0.0019(13)
O21 0.0545(16) 0.082(2) 0.0591(16) 0.0186(15) 0.0012(13) -0.0071(15)

loop_
_atom_type_symbol
_atom_type_description
_atom_type_scat_dispersion_real
_atom_type_scat_dispersion_imag
_atom_type_scat_source
C C 0.0033 0.0016 'International Tables Vol C Tables 4.2.6.8 and 6.1.1.4'
H H 0.0000 0.0000 'International Tables Vol C Tables 4.2.6.8 and 6.1.1.4'
N N 0.0061 0.0033 'International Tables Vol C Tables 4.2.6.8 and 6.1.1.4'
O O 0.0106 0.0060 'International Tables Vol C Tables 4.2.6.8 and 6.1.1.4'

loop_
_geom_angle_atom_site_label_1
_geom_angle_atom_site_label_2
_geom_angle_atom_site_label_3
_geom_angle
_geom_angle_site_symmetry_1
_geom_angle_site_symmetry_3
_geom_angle_publ_flag
C5 N1 C2 109.0(3) . . ?
C5 N1 H1A 109.9 . . ?
C2 N1 H1A 109.9 . . ?
C5 N1 H1B 109.9 . . ?
C2 N1 H1B 109.9 . . ?
H1A N1 H1B 108.3 . . ?
C3 C2 N1 106.9(3) . . ?
C3 C2 H2A 110.3 . . ?
N1 C2 H2A 110.3 . . ?
C3 C2 H2B 110.3 . . ?
N1 C2 H2B 110.3 . . ?
H2A C2 H2B 108.6 . . ?
C2 C3 C4 107.5(4) . . ?
C2 C3 H3A 110.2 . . ?
C4 C3 H3A 110.2 . . ?
C2 C3 H3B 110.2 . . ?
C4 C3 H3B 110.2 . . ?
H3A C3 H3B 108.5 . . ?
C3 C4 C5 105.4(3) . . ?
C3 C4 H4A 110.7 . . ?
C5 C4 H4A 110.7 . . ?
C3 C4 H4B 110.7 . . ?
C5 C4 H4B 110.7 . . ?
H4A C4 H4B 108.8 . . ?
N1 C5 C6 111.1(3) . . ?
N1 C5 C4 104.5(3) . . ?
C6 C5 C4 112.8(3) . . ?
N1 C5 H5 109.4 . . ?
C6 C5 H5 109.4 . . ?
C4 C5 H5 109.4 . . ?
O7 C6 O8 126.4(3) . . ?
O7 C6 C5 117.6(3) . . ?
O8 C6 C5 115.9(3) . . ?
C12 C11 C16 120.3(4) . . ?
C12 C11 H11 119.9 . . ?
C16 C11 H11 119.9 . . ?
C13 C12 C11 120.2(4) . . ?
C13 C12 H12 119.9 . . ?
C11 C12 H12 119.9 . . ?
C14 C13 C12 119.8(4) . . ?
C14 C13 H13 120.1 . . ?
C12 C13 H13 120.1 . . ?
C13 C14 C15 120.5(4) . . ?
C13 C14 H14 119.8 . . ?
C15 C14 H14 119.7 . . ?
C16 C15 C14 120.8(4) . . ?
C16 C15 H15 119.6 . . ?
C14 C15 H15 119.6 . . ?
C15 C16 C11 118.4(3) . . ?
C15 C16 C17 121.2(3) . . ?
C11 C16 C17 120.4(3) . . ?
O18 C17 C16 111.6(3) . . ?
O18 C17 C19 108.0(3) . . ?
C16 C17 C19 110.2(3) . . ?
O18 C17 H17 109.0 . . ?
C16 C17 H17 109.0 . . ?
C19 C17 H17 109.0 . . ?
C17 O18 H18 109.5 . . ?
O21 C19 O20 123.2(4) . . ?
O21 C19 C17 124.0(3) . . ?
O20 C19 C17 112.8(3) . . ?
C19 O20 H20 109.5 . . ?

loop_
_geom_bond_atom_site_label_1
_geom_bond_atom_site_label_2
_geom_bond_distance
_geom_bond_site_symmetry_2
_geom_bond_publ_flag
N1 C5 1.488(4) . ?
N1 C2 1.491(5) . ?
N1 H1A 0.8900 . ?
N1 H1B 0.8900 . ?
C2 C3 1.465(6) . ?
C2 H2A 0.9700 . ?
C2 H2B 0.9700 . ?
C3 C4 1.488(6) . ?
C3 H3A 0.9700 . ?
C3 H3B 0.9700 . ?
C4 C5 1.533(5) . ?
C4 H4A 0.9700 . ?
C4 H4B 0.9700 . ?
C5 C6 1.519(4) . ?
C5 H5 0.9800 . ?
C6 O7 1.234(4) . ?
C6 O8 1.262(4) . ?
C11 C12 1.387(6) . ?
C11 C16 1.387(5) . ?
C11 H11 0.9300 . ?
C12 C13 1.373(6) . ?
C12 H12 0.9300 . ?
C13 C14 1.355(6) . ?
C13 H13 0.9300 . ?
C14 C15 1.384(5) . ?
C14 H14 0.9300 . ?
C15 C16 1.372(5) . ?
C15 H15 0.9300 . ?
C16 C17 1.517(5) . ?
C17 O18 1.408(4) . ?
C17 C19 1.530(5) . ?
C17 H17 0.9800 . ?
O18 H18 0.8200 . ?
C19 O21 1.196(4) . ?
C19 O20 1.319(4) . ?
O20 H20 0.8200 . ?

loop_
_geom_torsion_atom_site_label_1
_geom_torsion_atom_site_label_2
_geom_torsion_atom_site_label_3
_geom_torsion_atom_site_label_4
_geom_torsion
_geom_torsion_site_symmetry_1
_geom_torsion_site_symmetry_2
_geom_torsion_site_symmetry_3
_geom_torsion_site_symmetry_4
_geom_torsion_publ_flag
C5 N1 C2 C3 3.1(5) . . . . ?
N1 C2 C3 C4 -18.5(6) . . . . ?
C2 C3 C4 C5 26.3(6) . . . . ?
C2 N1 C5 C6 134.8(3) . . . . ?
C2 N1 C5 C4 12.8(4) . . . . ?
C3 C4 C5 N1 -23.7(5) . . . . ?
C3 C4 C5 C6 -144.5(4) . . . . ?
N1 C5 C6 O7 -9.1(4) . . . . ?
C4 C5 C6 O7 108.0(4) . . . . ?
N1 C5 C6 O8 174.3(3) . . . . ?
C4 C5 C6 O8 -68.7(4) . . . . ?
C16 C11 C12 C13 0.4(6) . . . . ?
C11 C12 C13 C14 -0.9(7) . . . . ?
C12 C13 C14 C15 0.3(6) . . . . ?
C13 C14 C15 C16 0.9(6) . . . . ?
C14 C15 C16 C11 -1.4(6) . . . . ?
C14 C15 C16 C17 177.7(3) . . . . ?
C12 C11 C16 C15 0.8(5) . . . . ?
C12 C11 C16 C17 -178.4(3) . . . . ?
C15 C16 C17 O18 148.1(3) . . . . ?
C11 C16 C17 O18 -32.8(4) . . . . ?
C15 C16 C17 C19 -91.8(4) . . . . ?
C11 C16 C17 C19 87.2(4) . . . . ?
O18 C17 C19 O21 10.5(5) . . . . ?
C16 C17 C19 O21 -111.7(4) . . . . ?
O18 C17 C19 O20 -169.7(3) . . . . ?
C16 C17 C19 O20 68.1(4) . . . . ?
